data_7218670
loop_
_publ_author_name
'Zhilyaeva, Elena I.'
'Shilov, Gennadii V.'
'Torunova, Svetlana A.'
'Flakina, Alexandra M.'
'Lyubovskii, Rustem B.'
'Pesotskii, Sergey I.'
'Aldoshin, Sergey M.'
'Lyubovskaya, Rimma N.'

_publ_section_title
;
 Phase transitions in \q-(ET)4MnBr4(C6H6&#x2212;nCln) (n = 1, 2) driven by
 ordering in anion and/or cation layers
;
_journal_issue 43
_journal_name_full CrystEngComm
_journal_page_first 10103
_journal_paper_doi 10.1039/C4CE01440E
_journal_volume 16
_journal_year 2014
_chemical_formula_moiety (C_10H_8S_8)_4(MnBr_4)(C_6H_4Cl_2)
_chemical_formula_sum 'C46 H36 Br4 Cl2 Mn S32'
_chemical_formula_weight 2060.15
_chemical_name_common bis(ethylenedithio)tetrathiafulvalenium_tetrabromomanganate(II)_dichlorobenzene_(4/1/1)
_space_group_IT_number 88
_symmetry_cell_setting tetragonal
_symmetry_space_group_name_Hall '-I 4ad'
_symmetry_space_group_name_H-M 'I 41/a :2'
_atom_sites_solution_hydrogens geom
_atom_sites_solution_primary direct
_atom_sites_solution_secondary difmap
_audit_creation_method SHELXL-97
_cell_angle_alpha 90.00
_cell_angle_beta 90.00
_cell_angle_gamma 90.00
_cell_formula_units_Z 4
_cell_length_a 9.733(4)
_cell_length_b 9.733(4)
_cell_length_c 74.51(2)
_cell_measurement_reflns_used 35
_cell_measurement_temperature 333(2)
_cell_measurement_theta_max 15
_cell_measurement_theta_min 5
_cell_volume 7058(5)
_computing_structure_refinement 'SHELXL-97 (Sheldrick, 1997)'
_computing_structure_solution 'SHELXS-97 (Sheldrick, 1990)'
_diffrn_ambient_temperature 333(2)
_diffrn_measured_fraction_theta_full 0.991
_diffrn_measured_fraction_theta_max 0.991
_diffrn_measurement_device_type 'KM-4 point detector diffractometr'
_diffrn_measurement_method 'w\2T scans'
_diffrn_radiation_monochromator graphite
_diffrn_radiation_source 'fine-focus sealed tube'
_diffrn_radiation_type MoK\a
_diffrn_radiation_wavelength 0.71073
_diffrn_reflns_av_R_equivalents 0.0492
_diffrn_reflns_av_sigmaI/netI 0.2455
_diffrn_reflns_limit_h_max 12
_diffrn_reflns_limit_h_min 0
_diffrn_reflns_limit_k_max 12
_diffrn_reflns_limit_k_min 0
_diffrn_reflns_limit_l_max 91
_diffrn_reflns_limit_l_min 0
_diffrn_reflns_number 3857
_diffrn_reflns_theta_full 26.04
_diffrn_reflns_theta_max 26.04
_diffrn_reflns_theta_min 2.11
_exptl_absorpt_coefficient_mu 3.511
_exptl_absorpt_correction_type none
_exptl_crystal_density_diffrn 1.939
_exptl_crystal_density_method 'not measured'
_exptl_crystal_F_000 4092
_exptl_crystal_preparation dichlorobenzene
_refine_diff_density_max 0.366
_refine_diff_density_min -0.733
_refine_diff_density_rms 0.097
_refine_ls_extinction_method none
_refine_ls_goodness_of_fit_ref 0.935
_refine_ls_hydrogen_treatment constr
_refine_ls_matrix_type full
_refine_ls_number_parameters 219
_refine_ls_number_reflns 3449
_refine_ls_number_restraints 58
_refine_ls_restrained_S_all 0.946
_refine_ls_R_factor_all 0.2577
_refine_ls_R_factor_gt 0.0474
_refine_ls_shift/su_max 0.000
_refine_ls_shift/su_mean 0.000
_refine_ls_structure_factor_coef Fsqd
_refine_ls_weighting_details 'calc w=1/[\s^2^(Fo^2^)+(0.0010P)^2^+0.0000P] where P=(Fo^2^+2Fc^2^)/3'
_refine_ls_weighting_scheme calc
_refine_ls_wR_factor_gt 0.0767
_refine_ls_wR_factor_ref 0.0875
_reflns_number_gt 1122
_reflns_number_total 3449
_reflns_threshold_expression >2sigma(I)
_cod_data_source_file c4ce01440e1.cif
_cod_data_source_block mn333
_cod_original_sg_symbol_H-M I4(1)/a
_cod_database_code 7218670

loop_
_symmetry_equiv_pos_as_xyz
'x, y, z'
'-x, -y+1/2, z'
'-y+3/4, x+1/4, z+1/4'
'y+1/4, -x+1/4, z+1/4'
'x+1/2, y+1/2, z+1/2'
'-x+1/2, -y+1, z+1/2'
'-y+5/4, x+3/4, z+3/4'
'y+3/4, -x+3/4, z+3/4'
'-x, -y, -z'
'x, y-1/2, -z'
'y-3/4, -x-1/4, -z-1/4'
'-y-1/4, x-1/4, -z-1/4'
'-x+1/2, -y+1/2, -z+1/2'
'x+1/2, y, -z+1/2'
'y-1/4, -x+1/4, -z+1/4'
'-y+1/4, x+1/4, -z+1/4'

loop_
_atom_site_label
_atom_site_type_symbol
_atom_site_fract_x
_atom_site_fract_y
_atom_site_fract_z
_atom_site_U_iso_or_equiv
_atom_site_adp_type
_atom_site_occupancy
_atom_site_symmetry_multiplicity
_atom_site_calc_flag
_atom_site_refinement_flags
_atom_site_disorder_assembly
_atom_site_disorder_group
Mn1 Mn 0.5000 0.7500 0.1250 0.0505(6) Uani 1 4 d S . .
Br1 Br 0.70787(8) 0.73881(9) 0.105201(10) 0.0851(3) Uani 1 1 d . . .
S1 S 0.86331(19) 0.8926(2) 0.06115(2) 0.0662(6) Uani 1 1 d D . .
S2 S 0.88219(19) 0.9095(2) 0.02188(2) 0.0657(6) Uani 1 1 d . . .
S3 S 1.11986(19) 1.0939(2) 0.02136(2) 0.0670(6) Uani 1 1 d . . .
S4 S 1.15115(19) 1.1087(2) 0.06053(2) 0.0720(6) Uani 1 1 d D . .
S5 S 0.6345(2) 0.6303(2) -0.08162(2) 0.0789(7) Uani 1 1 d . . .
S6 S 0.61776(19) 0.6562(2) -0.04235(2) 0.0689(6) Uani 1 1 d . . .
S7 S 0.61932(19) 0.6582(2) 0.00098(2) 0.0673(6) Uani 1 1 d . . .
S8 S 0.6439(2) 0.6407(2) 0.04005(2) 0.0752(6) Uani 1 1 d . . .
C1 C 1.0002(7) 1.0001(6) 0.00896(6) 0.0540(18) Uani 1 1 d . . .
C2 C 0.9490(7) 0.9587(7) 0.04283(8) 0.054(2) Uani 1 1 d . A .
C3 C 0.9804(11) 0.9279(10) 0.07926(11) 0.044(4) Uani 0.653(13) 1 d PDU A 1
H3A H 0.9345 0.9120 0.0906 0.053 Uiso 0.653(13) 1 calc PR A 1
H3B H 1.0583 0.8659 0.0785 0.053 Uiso 0.653(13) 1 calc PR A 1
C4 C 1.0310(12) 1.0766(10) 0.07845(12) 0.062(4) Uani 0.653(13) 1 d PDU A 1
H4A H 1.0744 1.0994 0.0898 0.074 Uiso 0.653(13) 1 calc PR A 1
H4B H 0.9525 1.1369 0.0770 0.074 Uiso 0.653(13) 1 calc PR A 1
C3' C 0.9349(17) 0.990(3) 0.0792(3) 0.086(11) Uani 0.347(13) 1 d PDU A 2
H3'A H 0.8960 1.0821 0.0790 0.103 Uiso 0.347(13) 1 calc PR A 2
H3'B H 0.9088 0.9480 0.0905 0.103 Uiso 0.347(13) 1 calc PR A 2
C4' C 1.0920(17) 1.001(2) 0.0784(2) 0.058(7) Uani 0.347(13) 1 d PDU A 2
H4'A H 1.1305 0.9101 0.0769 0.070 Uiso 0.347(13) 1 calc PR A 2
H4'B H 1.1253 1.0379 0.0897 0.070 Uiso 0.347(13) 1 calc PR A 2
C5 C 1.0589(7) 1.0424(7) 0.04234(8) 0.0520(18) Uani 1 1 d . A .
C6 C 0.5146(9) 0.6734(7) -0.09915(8) 0.097(3) Uani 1 1 d . . .
H6A H 0.5524 0.6467 -0.1107 0.117 Uiso 1 1 calc R . .
H6B H 0.4296 0.6233 -0.0973 0.117 Uiso 1 1 calc R . .
C7 C 0.5517(6) 0.7058(6) -0.06329(8) 0.059(2) Uani 1 1 d . . .
C8 C 0.5000 0.7500 -0.02908(13) 0.059(3) Uani 1 2 d S . .
C9 C 0.5000 0.7500 -0.01103(11) 0.059(3) Uani 1 2 d S . .
C10 C 0.5543(6) 0.7086(6) 0.02187(8) 0.054(2) Uani 1 1 d . . .
C11 C 0.5282(8) 0.6769(6) 0.05877(8) 0.068(2) Uani 1 1 d . . .
H11A H 0.4519 0.6130 0.0583 0.082 Uiso 1 1 calc R . .
H11B H 0.5771 0.6614 0.0699 0.082 Uiso 1 1 calc R . .
Cl1 Cl 0.1850(13) 1.1048(12) 0.1254(2) 0.0728(15) Uiso 0.25 1 d PD . .
Cl2 Cl -0.1233(12) 1.0432(12) 0.1242(2) 0.0728(15) Uiso 0.25 1 d PD . .
C12 C 0.070(2) 1.2409(15) 0.12527(13) 0.0728(15) Uiso 0.25 1 d PD . .
C13 C -0.071(2) 1.2131(15) 0.1247(3) 0.0728(15) Uiso 0.25 1 d PD . .
C14 C -0.175(3) 1.3173(18) 0.1248(3) 0.0728(15) Uiso 0.25 1 d PD . .
H14A H -0.2700 1.3036 0.1242 0.087 Uiso 0.25 1 d PD . .
C15 C -0.120(3) 1.4540(18) 0.1251(3) 0.0728(15) Uiso 0.25 1 d PD . .
H15A H -0.1837 1.5329 0.1250 0.087 Uiso 0.25 1 d PD . .
C16 C 0.021(3) 1.4849(18) 0.1253(3) 0.0728(15) Uiso 0.25 1 d PD . .
H16A H 0.0531 1.5822 0.1260 0.087 Uiso 0.25 1 d PD . .
C17 C 0.116(3) 1.3765(15) 0.1253(3) 0.0728(15) Uiso 0.25 1 d PD . .
H17A H 0.2122 1.3999 0.1262 0.087 Uiso 0.25 1 d PD . .

loop_
_atom_site_aniso_label
_atom_site_aniso_U_11
_atom_site_aniso_U_22
_atom_site_aniso_U_33
_atom_site_aniso_U_23
_atom_site_aniso_U_13
_atom_site_aniso_U_12
Mn1 0.0555(9) 0.0555(9) 0.0405(12) 0.000 0.000 0.000
Br1 0.0672(6) 0.1201(7) 0.0679(5) -0.0009(5) 0.0159(5) -0.0025(6)
S1 0.0589(13) 0.0938(16) 0.0459(11) -0.0009(11) 0.0010(10) -0.0093(12)
S2 0.0695(14) 0.0871(14) 0.0406(11) -0.0007(11) -0.0065(10) -0.0043(12)
S3 0.0695(14) 0.0883(15) 0.0431(11) 0.0033(11) 0.0002(10) -0.0086(12)
S4 0.0668(14) 0.1071(18) 0.0421(11) -0.0112(11) 0.0026(10) -0.0181(13)
S5 0.0887(16) 0.1046(17) 0.0435(12) -0.0107(12) -0.0007(11) 0.0141(14)
S6 0.0854(15) 0.0787(14) 0.0425(11) -0.0006(11) -0.0044(10) -0.0021(12)
S7 0.0804(15) 0.0760(15) 0.0455(11) -0.0058(10) 0.0009(11) 0.0093(12)
S8 0.0719(15) 0.1062(17) 0.0475(12) -0.0040(12) -0.0052(10) 0.0197(12)
C1 0.061(4) 0.062(4) 0.039(3) 0.007(4) -0.006(5) 0.018(4)
C2 0.067(5) 0.065(5) 0.030(4) -0.010(4) -0.010(4) 0.006(4)
C3 0.042(7) 0.072(7) 0.019(5) 0.001(5) -0.009(4) 0.007(6)
C4 0.074(8) 0.065(7) 0.047(6) -0.012(6) -0.006(6) 0.008(6)
C3' 0.100(14) 0.088(14) 0.071(13) 0.002(9) 0.006(9) 0.005(9)
C4' 0.068(11) 0.053(11) 0.054(10) 0.022(8) -0.015(8) 0.012(8)
C5 0.051(5) 0.060(5) 0.045(4) 0.005(4) -0.002(4) 0.006(4)
C6 0.108(6) 0.141(8) 0.043(5) -0.030(4) -0.013(5) 0.024(7)
C7 0.076(7) 0.069(6) 0.031(4) 0.000(3) -0.009(3) -0.018(4)
C8 0.063(7) 0.054(7) 0.060(7) 0.000 0.000 -0.022(6)
C9 0.084(8) 0.073(7) 0.019(5) 0.000 0.000 -0.028(7)
C10 0.063(6) 0.058(5) 0.042(4) 0.001(3) 0.014(3) 0.001(4)
C11 0.088(6) 0.080(6) 0.037(4) 0.007(3) 0.000(4) -0.011(5)

loop_
_atom_type_symbol
_atom_type_description
_atom_type_scat_dispersion_real
_atom_type_scat_dispersion_imag
_atom_type_scat_source
C C 0.0033 0.0016 'International Tables Vol C Tables 4.2.6.8 and 6.1.1.4'
H H 0.0000 0.0000 'International Tables Vol C Tables 4.2.6.8 and 6.1.1.4'
S S 0.1246 0.1234 'International Tables Vol C Tables 4.2.6.8 and 6.1.1.4'
Br Br -0.2901 2.4595 'International Tables Vol C Tables 4.2.6.8 and 6.1.1.4'
Mn Mn 0.3368 0.7283 'International Tables Vol C Tables 4.2.6.8 and 6.1.1.4'
Cl Cl 0.1484 0.1585 'International Tables Vol C Tables 4.2.6.8 and 6.1.1.4'

loop_
_geom_angle_atom_site_label_1
_geom_angle_atom_site_label_2
_geom_angle_atom_site_label_3
_geom_angle
_geom_angle_site_symmetry_1
_geom_angle_site_symmetry_3
Br1 Mn1 Br1 110.27(2) . 16_655
Br1 Mn1 Br1 110.27(2) . 15_565
Br1 Mn1 Br1 107.88(5) 16_655 15_565
Br1 Mn1 Br1 107.88(5) . 2_665
Br1 Mn1 Br1 110.27(2) 16_655 2_665
Br1 Mn1 Br1 110.27(2) 15_565 2_665
C2 S1 C3' 102.1(9) . .
C2 S1 C3 102.5(4) . .
C3' S1 C3 24.2(8) . .
C1 S2 C2 96.3(3) . .
C5 S3 C1 95.6(3) . .
C5 S4 C4' 101.4(8) . .
C5 S4 C4 100.2(4) . .
C4' S4 C4 30.4(6) . .
C7 S5 C6 99.8(3) . .
C7 S6 C8 96.8(3) . .
C9 S7 C10 94.2(3) . .
C10 S8 C11 102.2(3) . .
C1 C1 S2 123.4(8) 9_775 .
C1 C1 S3 122.2(8) 9_775 .
S2 C1 S3 114.4(3) . .
C5 C2 S1 129.2(5) . .
C5 C2 S2 115.8(5) . .
S1 C2 S2 115.0(4) . .
C4 C3 S1 110.8(7) . .
C4 C3 H3A 109.5 . .
S1 C3 H3A 109.5 . .
C4 C3 H3B 109.5 . .
S1 C3 H3B 109.5 . .
H3A C3 H3B 108.1 . .
C3 C4 S4 113.7(7) . .
C3 C4 H4A 108.8 . .
S4 C4 H4A 108.8 . .
C3 C4 H4B 108.8 . .
S4 C4 H4B 108.8 . .
H4A C4 H4B 107.7 . .
C4' C3' S1 113.3(13) . .
C4' C3' H3'A 108.9 . .
S1 C3' H3'A 108.9 . .
C4' C3' H3'B 108.9 . .
S1 C3' H3'B 108.9 . .
H3'A C3' H3'B 107.7 . .
C3' C4' S4 113.0(16) . .
C3' C4' H4'A 109.0 . .
S4 C4' H4'A 109.0 . .
C3' C4' H4'B 109.0 . .
S4 C4' H4'B 109.0 . .
H4'A C4' H4'B 107.8 . .
C2 C5 S3 118.0(5) . .
C2 C5 S4 127.6(5) . .
S3 C5 S4 114.4(4) . .
C6 C6 S5 110.5(5) 2_665 .
C6 C6 H6A 109.5 2_665 .
S5 C6 H6A 109.5 . .
C6 C6 H6B 109.5 2_665 .
S5 C6 H6B 109.5 . .
H6A C6 H6B 108.1 . .
C7 C7 S5 128.6(2) 2_665 .
C7 C7 S6 117.2(2) 2_665 .
S5 C7 S6 114.2(3) . .
C9 C8 S6 124.0(3) . .
C9 C8 S6 124.0(3) . 2_665
S6 C8 S6 112.0(5) . 2_665
C8 C9 S7 121.4(2) . 2_665
C8 C9 S7 121.4(2) . .
S7 C9 S7 117.2(5) 2_665 .
C10 C10 S8 128.93(19) 2_665 .
C10 C10 S7 117.2(2) 2_665 .
S8 C10 S7 113.8(3) . .
C11 C11 S8 113.7(4) 2_665 .
C11 C11 H11A 108.8 2_665 .
S8 C11 H11A 108.8 . .
C11 C11 H11B 108.8 2_665 .
S8 C11 H11B 108.8 . .
H11A C11 H11B 107.7 . .
Cl2 Cl1 C17 109(4) 16_665 15_465
Cl2 Cl1 C14 53(4) 16_665 2_575
C17 Cl1 C14 56(2) 15_465 2_575
Cl2 Cl1 C15 175(8) 16_665 2_575
C17 Cl1 C15 68(4) 15_465 2_575
C14 Cl1 C15 125(4) 2_575 2_575
Cl2 Cl1 C16 24(5) 16_665 15_465
C17 Cl1 C16 85(2) 15_465 15_465
C14 Cl1 C16 29(3) 2_575 15_465
C15 Cl1 C16 154(2) 2_575 15_465
Cl2 Cl1 C13 108(6) 16_665 16_665
C17 Cl1 C13 5(2) 15_465 16_665
C14 Cl1 C13 56(3) 2_575 16_665
C15 Cl1 C13 68.6(15) 2_575 16_665
C16 Cl1 C13 85.2(14) 15_465 16_665
Cl2 Cl1 C12 85(5) 16_665 .
C17 Cl1 C12 24(2) 15_465 .
C14 Cl1 C12 33(3) 2_575 .
C15 Cl1 C12 91.7(18) 2_575 .
C16 Cl1 C12 62.0(11) 15_465 .
C13 Cl1 C12 23.1(6) 16_665 .
Cl2 Cl1 C12 114(5) 16_665 15_465
C17 Cl1 C12 6(2) 15_465 15_465
C14 Cl1 C12 62(3) 2_575 15_465
C15 Cl1 C12 63(2) 2_575 15_465
C16 Cl1 C12 90.6(10) 15_465 15_465
C13 Cl1 C12 5.6(11) 16_665 15_465
C12 Cl1 C12 28.6(10) . 15_465
Cl2 Cl1 C13 77(5) 16_665 2_575
C17 Cl1 C13 31.5(18) 15_465 2_575
C14 Cl1 C13 25(2) 2_575 2_575
C15 Cl1 C13 100(2) 2_575 2_575
C16 Cl1 C13 53.9(11) 15_465 2_575
C13 Cl1 C13 31.3(13) 16_665 2_575
C12 Cl1 C13 8.2(11) . 2_575
C12 Cl1 C13 36.7(4) 15_465 2_575
Cl2 Cl1 C16 158(6) 16_665 2_575
C17 Cl1 C16 50(3) 15_465 2_575
C14 Cl1 C16 107(3) 2_575 2_575
C15 Cl1 C16 18.4(16) 2_575 2_575
C16 Cl1 C16 135.4(15) 15_465 2_575
C13 Cl1 C16 50.2(7) 16_665 2_575
C12 Cl1 C16 73.4(8) . 2_575
C12 Cl1 C16 44.8(11) 15_465 2_575
C13 Cl1 C16 81.5(12) 2_575 2_575
Cl1 Cl2 C14 105(5) 15_465 16_665
Cl1 Cl2 C17 50(4) 15_465 2_575
C14 Cl2 C17 55(2) 16_665 2_575
Cl1 Cl2 C16 149(6) 15_465 2_575
C14 Cl2 C16 44(3) 16_665 2_575
C17 Cl2 C16 100(3) 2_575 2_575
Cl1 Cl2 C15 4(6) 15_465 16_665
C14 Cl2 C15 103(3) 16_665 16_665
C17 Cl2 C15 48(3) 2_575 16_665
C16 Cl2 C15 147.4(17) 2_575 16_665
Cl1 Cl2 C13 62(5) 15_465 .
C14 Cl2 C13 44(3) 16_665 .
C17 Cl2 C13 13(3) 2_575 .
C16 Cl2 C13 88.1(13) 2_575 .
C15 Cl2 C13 59.9(10) 16_665 .
Cl1 Cl2 C12 85(5) 15_465 15_465
C14 Cl2 C12 22(3) 16_665 15_465
C17 Cl2 C12 35(3) 2_575 15_465
C16 Cl2 C12 65.4(12) 2_575 15_465
C15 Cl2 C12 82.6(12) 16_665 15_465
C13 Cl2 C12 22.7(6) . 15_465
Cl1 Cl2 C13 95(5) 15_465 16_665
C14 Cl2 C13 12(3) 16_665 16_665
C17 Cl2 C13 44(2) 2_575 16_665
C16 Cl2 C13 55.6(17) 2_575 16_665
C15 Cl2 C13 92.4(11) 16_665 16_665
C13 Cl2 C13 32.5(10) . 16_665
C12 Cl2 C13 9.9(10) 15_465 16_665
Cl1 Cl2 C12 59(4) 15_465 2_575
C14 Cl2 C12 47(3) 16_665 2_575
C17 Cl2 C12 9.4(19) 2_575 2_575
C16 Cl2 C12 91.3(18) 2_575 2_575
C15 Cl2 C12 56.6(11) 16_665 2_575
C13 Cl2 C12 3.4(11) . 2_575
C12 Cl2 C12 26.0(12) 15_465 2_575
C13 Cl2 C12 35.8(4) 16_665 2_575
C13 C12 C13 152(8) 2_575 16_665
C13 C12 C12 128(5) 2_575 15_465
C13 C12 C12 24(3) 16_665 15_465
C13 C12 C12 39(5) 2_575 16_665
C13 C12 C12 114(3) 16_665 16_665
C12 C12 C12 89.90(11) 15_465 16_665
C13 C12 C14 117(6) 2_575 2_575
C13 C12 C14 89(2) 16_665 2_575
C12 C12 C14 113(2) 15_465 2_575
C12 C12 C14 156(2) 16_665 2_575
C13 C12 C17 150(6) 2_575 15_465
C13 C12 C17 56.1(19) 16_665 15_465
C12 C12 C17 80(2) 15_465 15_465
C12 C12 C17 169(2) 16_665 15_465
C14 C12 C17 33.2(12) 2_575 15_465
C13 C12 C13 55(4) 2_575 15_465
C13 C12 C13 99(4) 16_665 15_465
C12 C12 C13 74.4(12) 15_465 15_465
C12 C12 C13 15.8(12) 16_665 15_465
C14 C12 C13 172(3) 2_575 15_465
C17 C12 C13 155(3) 15_465 15_465
C13 C12 C12 84(5) 2_575 2_575
C13 C12 C12 69(3) 16_665 2_575
C12 C12 C12 45.05(5) 15_465 2_575
C12 C12 C12 45.05(6) 16_665 2_575
C14 C12 C12 158(2) 2_575 2_575
C17 C12 C12 125(2) 15_465 2_575
C13 C12 C12 29.4(12) 15_465 2_575
C13 C12 C17 19(5) 2_575 .
C13 C12 C17 170(3) 16_665 .
C12 C12 C17 146.2(15) 15_465 .
C12 C12 C17 56.3(15) 16_665 .
C14 C12 C17 100.2(17) 2_575 .
C17 C12 C17 133.4(16) 15_465 .
C13 C12 C17 71.9(16) 15_465 .
C12 C12 C17 101.3(15) 2_575 .
C13 C12 C13 102(5) 2_575 .
C13 C12 C13 51(3) 16_665 .
C12 C12 C13 26.4(10) 15_465 .
C12 C12 C13 63.5(10) 16_665 .
C14 C12 C13 139.8(19) 2_575 .
C17 C12 C13 106.6(16) 15_465 .
C13 C12 C13 48.0(13) 15_465 .
C12 C12 C13 18.7(10) 2_575 .
C17 C12 C13 119.9(13) . .
C13 C12 C16 93(6) 2_575 15_465
C13 C12 C16 114(3) 16_665 15_465
C12 C12 C16 138(2) 15_465 15_465
C12 C12 C16 131(2) 16_665 15_465
C14 C12 C16 24.9(12) 2_575 15_465
C17 C12 C16 58.1(12) 15_465 15_465
C13 C12 C16 147(2) 15_465 15_465
C12 C12 C16 176.3(19) 2_575 15_465
C17 C12 C16 75.3(11) . 15_465
C13 C12 C16 164.5(15) . 15_465
C13 C12 Cl1 138(6) 2_575 .
C13 C12 Cl1 68(3) 16_665 .
C12 C12 Cl1 92.6(17) 15_465 .
C12 C12 Cl1 176.7(15) 16_665 .
C14 C12 Cl1 21.0(13) 2_575 .
C17 C12 Cl1 12.6(12) 15_465 .
C13 C12 Cl1 167.0(19) 15_465 .
C12 C12 Cl1 137.6(17) 2_575 .
C17 C12 Cl1 121.1(11) . .
C13 C12 Cl1 119.0(11) . .
C16 C12 Cl1 45.8(10) 15_465 .
C12 C13 C12 117(8) 2_575 15_465
C12 C13 C17 153(7) 2_575 2_575
C12 C13 C17 88(2) 15_465 2_575
C12 C13 C13 17(5) 2_575 15_465
C12 C13 C13 101(3) 15_465 15_465
C17 C13 C13 169(3) 2_575 15_465
C12 C13 C13 106(5) 2_575 16_665
C12 C13 C13 11(3) 15_465 16_665
C17 C13 C13 99(3) 2_575 16_665
C13 C13 C13 89.9(2) 15_465 16_665
C12 C13 C12 36(4) 2_575 16_665
C12 C13 C12 81(4) 15_465 16_665
C17 C13 C12 169(3) 2_575 16_665
C13 C13 C12 19.5(11) 15_465 16_665
C13 C13 C12 70.7(11) 16_665 16_665
C12 C13 C14 172(4) 2_575 16_665
C12 C13 C14 60(2) 15_465 16_665
C17 C13 C14 28.2(16) 2_575 16_665
C13 C13 C14 160.5(19) 15_465 16_665
C13 C13 C14 71.0(19) 16_665 16_665
C12 C13 C14 142(2) 16_665 16_665
C12 C13 C12 78(5) 2_575 .
C12 C13 C12 39(3) 15_465 .
C17 C13 C12 128(2) 2_575 .
C13 C13 C12 61.3(9) 15_465 .
C13 C13 C12 28.6(9) 16_665 .
C12 C13 C12 42.1(13) 16_665 .
C14 C13 C12 99.6(13) 16_665 .
C12 C13 C14 46(5) 2_575 .
C12 C13 C14 163(3) 15_465 .
C17 C13 C14 108(2) 2_575 .
C13 C13 C14 62.6(16) 15_465 .
C13 C13 C14 152.4(16) 16_665 .
C12 C13 C14 81.9(17) 16_665 .
C14 C13 C14 136.3(14) 16_665 .
C12 C13 C14 123.9(14) . .
C12 C13 C15 123(6) 2_575 16_665
C12 C13 C15 120(2) 15_465 16_665
C17 C13 C15 31.5(15) 2_575 16_665
C13 C13 C15 139(2) 15_465 16_665
C13 C13 C15 131(2) 16_665 16_665
C12 C13 C15 159(2) 16_665 16_665
C14 C13 C15 59.6(10) 16_665 16_665
C12 C13 C15 159.2(15) . 16_665
C14 C13 C15 76.7(13) . 16_665
C12 C13 C13 62(5) 2_575 2_575
C12 C13 C13 56(3) 15_465 2_575
C17 C13 C13 144(3) 2_575 2_575
C13 C13 C13 45.07(11) 15_465 2_575
C13 C13 C13 45.06(11) 16_665 2_575
C12 C13 C13 25.7(11) 16_665 2_575
C14 C13 C13 116.0(19) 16_665 2_575
C12 C13 C13 16.5(9) . 2_575
C14 C13 C13 107.6(16) . 2_575
C15 C13 C13 176(2) 16_665 2_575
C12 C13 C17 22(5) 2_575 16_665
C12 C13 C17 138(3) 15_465 16_665
C17 C13 C17 133(3) 2_575 16_665
C13 C13 C17 37.6(12) 15_465 16_665
C13 C13 C17 127.5(12) 16_665 16_665
C12 C13 C17 56.8(10) 16_665 16_665
C14 C13 C17 161.3(18) 16_665 16_665
C12 C13 C17 98.8(11) . 16_665
C14 C13 C17 25.1(11) . 16_665
C15 C13 C17 101.8(16) 16_665 16_665
C13 C13 C17 82.5(12) 2_575 16_665
Cl2 C14 C17 75(2) 15_465 16_665
Cl2 C14 C16 99(5) 15_465 16_665
C17 C14 C16 173(6) 16_665 16_665
Cl2 C14 Cl1 22.4(16) 15_465 2_575
C17 C14 Cl1 52.3(19) 16_665 2_575
C16 C14 Cl1 121(5) 16_665 2_575
Cl2 C14 C12 147(4) 15_465 2_575
C17 C14 C12 74(4) 16_665 2_575
C16 C14 C12 113(2) 16_665 2_575
Cl1 C14 C12 126(4) 2_575 2_575
Cl2 C14 C13 117(4) 15_465 15_465
C17 C14 C13 43(4) 16_665 15_465
C16 C14 C13 143(3) 16_665 15_465
Cl1 C14 C13 95(4) 2_575 15_465
C12 C14 C13 30.3(9) 2_575 15_465
Cl2 C14 C13 163(4) 15_465 .
C17 C14 C13 90(3) 16_665 .
C16 C14 C13 97(3) 16_665 .
Cl1 C14 C13 142(3) 2_575 .
C12 C14 C13 16.1(14) 2_575 .
C13 C14 C13 46.4(14) 15_465 .
Cl2 C14 C15 52(3) 15_465 .
C17 C14 C15 23(3) 16_665 .
C16 C14 C15 150(3) 16_665 .
Cl1 C14 C15 29(3) 2_575 .
C12 C14 C15 97(2) 2_575 .
C13 C14 C15 66.3(16) 15_465 .
C13 C14 C15 112.7(17) . .
Cl2 C14 C12 118(3) 15_465 16_665
C17 C14 C12 44(3) 16_665 16_665
C16 C14 C12 143(3) 16_665 16_665
Cl1 C14 C12 96(3) 2_575 16_665
C12 C14 C12 29.8(19) 2_575 16_665
C13 C14 C12 2.0(10) 15_465 16_665
C13 C14 C12 45.7(9) . 16_665
C15 C14 C12 66.9(12) . 16_665
Cl2 C14 C15 141(4) 15_465 16_665
C17 C14 C15 144(4) 16_665 16_665
C16 C14 C15 43(2) 16_665 16_665
Cl1 C14 C15 164(4) 2_575 16_665
C12 C14 C15 69.8(10) 2_575 16_665
C13 C14 C15 100.1(11) 15_465 16_665
C13 C14 C15 53.8(10) . 16_665
C15 C14 C15 166.4(19) . 16_665
C12 C14 C15 99.5(15) 16_665 16_665
Cl2 C14 C17 165(4) 15_465 2_575
C17 C14 C17 118(4) 16_665 2_575
C16 C14 C17 69(2) 16_665 2_575
Cl1 C14 C17 169(4) 2_575 2_575
C12 C14 C17 44.0(9) 2_575 2_575
C13 C14 C17 74.4(9) 15_465 2_575
C13 C14 C17 28.1(13) . 2_575
C15 C14 C17 141(2) . 2_575
C12 C14 C17 73.8(18) 16_665 2_575
C15 C14 C17 25.8(7) 16_665 2_575
Cl2 C14 H14A 69.5 15_465 .
C17 C14 H14A 143.4 16_665 .
C16 C14 H14A 29.9 16_665 .
Cl1 C14 H14A 91.5 2_575 .
C12 C14 H14A 142.8 2_575 .
C13 C14 H14A 173.1 15_465 .
C13 C14 H14A 126.8 . .
C15 C14 H14A 120.5 . .
C12 C14 H14A 172.1 16_665 .
C15 C14 H14A 73.0 16_665 .
C17 C14 H14A 98.8 2_575 .
Cl1 C15 C17 43.7(15) 2_575 16_665
Cl1 C15 Cl2 1(2) 2_575 15_465
C17 C15 Cl2 43.0(18) 16_665 15_465
Cl1 C15 C16 150(2) 2_575 .
C17 C15 C16 107(2) 16_665 .
Cl2 C15 C16 149.5(17) 15_465 .
Cl1 C15 C14 25.9(19) 2_575 .
C17 C15 C14 17.8(19) 16_665 .
Cl2 C15 C14 25.2(11) 15_465 .
C16 C15 C14 124.7(15) . .
Cl1 C15 C13 79.9(13) 2_575 15_465
C17 C15 C13 36.5(12) 16_665 15_465
Cl2 C15 C13 79.0(13) 15_465 15_465
C16 C15 C13 70.6(14) . 15_465
C14 C15 C13 54.1(15) . 15_465
Cl1 C15 C12 92(2) 2_575 16_665
C17 C15 C12 48.3(17) 16_665 16_665
Cl2 C15 C12 91.1(12) 15_465 16_665
C16 C15 C12 58.6(11) . 16_665
C14 C15 C12 66.1(12) . 16_665
C13 C15 C12 12.1(11) 15_465 16_665
Cl1 C15 C14 129.3(19) 2_575 15_465
C17 C15 C14 85.8(16) 16_665 15_465
Cl2 C15 C14 128.5(17) 15_465 15_465
C16 C15 C14 21.1(12) . 15_465
C14 C15 C14 103.5(19) . 15_465
C13 C15 C14 49.5(9) 15_465 15_465
C12 C15 C14 37.5(11) 16_665 15_465
Cl1 C15 C12 62.3(13) 2_575 2_575
C17 C15 C12 19.0(12) 16_665 2_575
Cl2 C15 C12 61.5(15) 15_465 2_575
C16 C15 C12 88.2(15) . 2_575
C14 C15 C12 36.5(14) . 2_575
C13 C15 C12 17.6(6) 15_465 2_575
C12 C15 C12 29.6(12) 16_665 2_575
C14 C15 C12 67.0(10) 15_465 2_575
Cl1 C15 H15A 92.8 2_575 .
C17 C15 H15A 136.3 16_665 .
Cl2 C15 H15A 93.6 15_465 .
C16 C15 H15A 116.7 . .
C14 C15 H15A 118.6 . .
C13 C15 H15A 172.7 15_465 .
C12 C15 H15A 175.1 16_665 .
C14 C15 H15A 137.8 15_465 .
C12 C15 H15A 155.1 2_575 .
C14 C16 Cl2 37(2) 15_465 2_575
C14 C16 Cl1 30(3) 15_465 16_665
Cl2 C16 Cl1 6.8(13) 2_575 16_665
C14 C16 C15 116(3) 15_465 .
Cl2 C16 C15 152(2) 2_575 .
Cl1 C16 C15 145.6(17) 16_665 .
C14 C16 C17 3(3) 15_465 .
Cl2 C16 C17 33.6(12) 2_575 .
Cl1 C16 C17 26.9(8) 16_665 .
C15 C16 C17 118.9(15) . .
C14 C16 C12 42(2) 15_465 16_665
Cl2 C16 C12 78.6(10) 2_575 16_665
Cl1 C16 C12 72.1(12) 16_665 16_665
C15 C16 C12 73.6(15) . 16_665
C17 C16 C12 45.3(11) . 16_665
C14 C16 C13 57(2) 15_465 15_465
Cl2 C16 C13 94.0(15) 2_575 15_465
Cl1 C16 C13 87.5(12) 16_665 15_465
C15 C16 C13 58.3(12) . 15_465
C17 C16 C13 60.6(10) . 15_465
C12 C16 C13 15.4(9) 16_665 15_465
C14 C16 C17 89(2) 15_465 16_665
Cl2 C16 C17 125.5(15) 2_575 16_665
Cl1 C16 C17 119.1(16) 16_665 16_665
C15 C16 C17 26.5(12) . 16_665
C17 C16 C17 92.4(16) . 16_665
C12 C16 C17 47.0(9) 16_665 16_665
C13 C16 C17 31.8(10) 15_465 16_665
C14 C16 C13 23.9(19) 15_465 2_575
Cl2 C16 C13 60.4(10) 2_575 2_575
Cl1 C16 C13 53.9(15) 16_665 2_575
C15 C16 C13 91.8(15) . 2_575
C17 C16 C13 27.1(14) . 2_575
C12 C16 C13 18.2(6) 16_665 2_575
C13 C16 C13 33.6(11) 15_465 2_575
C17 C16 C13 65.2(8) 16_665 2_575
C14 C16 Cl1 105(3) 15_465 2_575
Cl2 C16 Cl1 140.9(15) 2_575 2_575
Cl1 C16 Cl1 134.6(15) 16_665 2_575
C15 C16 Cl1 11.2(8) . 2_575
C17 C16 Cl1 107.8(13) . 2_575
C12 C16 Cl1 62.5(10) 16_665 2_575
C13 C16 Cl1 47.1(8) 15_465 2_575
C17 C16 Cl1 15.5(7) 16_665 2_575
C13 C16 Cl1 80.7(10) 2_575 2_575
C14 C16 H16A 123.4 15_465 .
Cl2 C16 H16A 87.1 2_575 .
Cl1 C16 H16A 93.5 16_665 .
C15 C16 H16A 120.9 . .
C17 C16 H16A 120.2 . .
C12 C16 H16A 165.5 16_665 .
C13 C16 H16A 176.9 15_465 .
C17 C16 H16A 147.4 16_665 .
C13 C16 H16A 147.3 2_575 .
Cl1 C16 H16A 132.0 2_575 .
Cl1 C17 C14 71(2) 16_665 15_465
Cl1 C17 Cl2 21.2(15) 16_665 2_575
C14 C17 Cl2 50(2) 15_465 2_575
Cl1 C17 C15 68(4) 16_665 15_465
C14 C17 C15 139(5) 15_465 15_465
Cl2 C17 C15 89(4) 2_575 15_465
Cl1 C17 C13 172(4) 16_665 2_575
C14 C17 C13 108(5) 15_465 2_575
Cl2 C17 C13 157(4) 2_575 2_575
C15 C17 C13 112.0(18) 15_465 2_575
Cl1 C17 C12 144(4) 16_665 16_665
C14 C17 C12 73(4) 15_465 16_665
Cl2 C17 C12 123(4) 2_575 16_665
C15 C17 C12 147.3(18) 15_465 16_665
C13 C17 C12 35.4(12) 2_575 16_665
Cl1 C17 C12 171(3) 16_665 .
C14 C17 C12 116(3) 15_465 .
Cl2 C17 C12 165(3) 2_575 .
C15 C17 C12 104.2(19) 15_465 .
C13 C17 C12 8(2) 2_575 .
C12 C17 C12 43.4(16) 16_665 .
Cl1 C17 C16 68(2) 16_665 .
C14 C17 C16 4(3) 15_465 .
Cl2 C17 C16 47(2) 2_575 .
C15 C17 C16 136(2) 15_465 .
C13 C17 C16 112(3) 2_575 .
C12 C17 C16 76.6(18) 16_665 .
C12 C17 C16 120.0(13) . .
Cl1 C17 C13 136(2) 16_665 15_465
C14 C17 C13 65(3) 15_465 15_465
Cl2 C17 C13 115(2) 2_575 15_465
C15 C17 C13 155(2) 15_465 15_465
C13 C17 C13 43(3) 2_575 15_465
C12 C17 C13 8.2(18) 16_665 15_465
C12 C17 C13 51.3(9) . 15_465
C16 C17 C13 68.7(11) . 15_465
Cl1 C17 C16 114(3) 16_665 15_465
C14 C17 C16 174(4) 15_465 15_465
Cl2 C17 C16 135(3) 2_575 15_465
C15 C17 C16 46.5(13) 15_465 15_465
C13 C17 C16 65.6(15) 2_575 15_465
C12 C17 C16 101.0(10) 16_665 15_465
C12 C17 C16 57.7(10) . 15_465
C16 C17 C16 177.1(17) . 15_465
C13 C17 C16 108.9(15) 15_465 15_465
Cl1 C17 C14 136(3) 16_665 2_575
C14 C17 C14 152(4) 15_465 2_575
Cl2 C17 C14 157(4) 2_575 2_575
C15 C17 C14 68.4(13) 15_465 2_575
C13 C17 C14 43.8(13) 2_575 2_575
C12 C17 C14 79.1(11) 16_665 2_575
C12 C17 C14 35.8(13) . 2_575
C16 C17 C14 155.7(19) . 2_575
C13 C17 C14 87.0(19) 15_465 2_575
C16 C17 C14 21.9(8) 15_465 2_575
Cl1 C17 H17A 50.5 16_665 .
C14 C17 H17A 121.1 15_465 .
Cl2 C17 H17A 71.6 2_575 .
C15 C17 H17A 19.2 15_465 .
C13 C17 H17A 130.5 2_575 .
C12 C17 H17A 165.7 16_665 .
C12 C17 H17A 122.3 . .
C16 C17 H17A 117.6 . .
C13 C17 H17A 172.6 15_465 .
C16 C17 H17A 64.9 15_465 .
C14 C17 H17A 86.7 2_575 .

loop_
_geom_bond_atom_site_label_1
_geom_bond_atom_site_label_2
_geom_bond_distance
_geom_bond_site_symmetry_2
Mn1 Br1 2.5063(10) .
Mn1 Br1 2.5063(10) 16_655
Mn1 Br1 2.5063(10) 15_565
Mn1 Br1 2.5064(10) 2_665
S1 C2 1.724(7) .
S1 C3' 1.791(7) .
S1 C3 1.799(6) .
S2 C1 1.739(7) .
S2 C2 1.757(6) .
S3 C5 1.745(6) .
S3 C1 1.745(7) .
S4 C5 1.749(7) .
S4 C4' 1.789(7) .
S4 C4 1.802(6) .
S5 C7 1.747(6) .
S5 C6 1.801(7) .
S6 C7 1.756(6) .
S6 C8 1.768(6) .
S7 C9 1.717(4) .
S7 C10 1.751(6) .
S8 C10 1.741(6) .
S8 C11 1.827(6) .
C1 C1 1.335(10) 9_775
C2 C5 1.346(8) .
C3 C4 1.531(8) .
C3 H3A 0.9700 .
C3 H3B 0.9700 .
C4 H4A 0.9700 .
C4 H4B 0.9700 .
C3' C4' 1.534(10) .
C3' H3'A 0.9700 .
C3' H3'B 0.9700 .
C4' H4'A 0.9700 .
C4' H4'B 0.9700 .
C6 C6 1.517(13) 2_665
C6 H6A 0.9700 .
C6 H6B 0.9700 .
C7 C7 1.325(12) 2_665
C8 C9 1.345(10) .
C8 S6 1.768(6) 2_665
C9 S7 1.717(4) 2_665
C10 C10 1.329(11) 2_665
C11 C11 1.524(11) 2_665
C11 H11A 0.9700 .
C11 H11B 0.9700 .
Cl1 Cl2 0.302(18) 16_665
Cl1 C17 0.639(18) 15_465
Cl1 C14 0.765(19) 2_575
Cl1 C15 0.86(3) 2_575
Cl1 C16 1.31(3) 15_465
Cl1 C13 1.61(3) 16_665
Cl1 C12 1.734(15) .
Cl1 C12 2.027(18) 15_465
Cl1 C13 2.09(2) 2_575
Cl1 C16 2.18(3) 2_575
Cl2 Cl1 0.302(18) 15_465
Cl2 C14 0.63(2) 16_665
Cl2 C17 0.789(19) 2_575
Cl2 C16 1.04(3) 2_575
Cl2 C15 1.16(3) 16_665
Cl2 C13 1.731(14) .
Cl2 C12 1.73(3) 15_465
Cl2 C13 2.047(18) 16_665
Cl2 C12 2.17(2) 2_575
C12 C13 0.45(2) 2_575
C12 C13 0.682(19) 16_665
C12 C12 0.97(3) 15_465
C12 C12 0.97(3) 16_665
C12 C14 1.17(4) 2_575
C12 C17 1.18(2) 15_465
C12 C13 1.299(16) 15_465
C12 C12 1.37(4) 2_575
C12 C17 1.394(15) .
C12 C13 1.398(13) .
C12 C16 1.61(3) 15_465
C13 C12 0.45(2) 2_575
C13 C12 0.682(19) 15_465
C13 C17 0.98(3) 2_575
C13 C13 1.10(3) 15_465
C13 C13 1.10(3) 16_665
C13 C12 1.299(16) 16_665
C13 C14 1.35(3) 16_665
C13 C14 1.437(18) .
C13 C15 1.53(2) 16_665
C13 C13 1.55(4) 2_575
C13 C17 1.58(3) 16_665
C14 Cl2 0.63(2) 15_465
C14 C17 0.67(2) 16_665
C14 C16 0.74(3) 16_665
C14 Cl1 0.765(19) 2_575
C14 C12 1.17(4) 2_575
C14 C13 1.35(3) 15_465
C14 C15 1.438(18) .
C14 C12 1.80(3) 16_665
C14 C15 1.84(2) 16_665
C14 C17 1.97(2) 2_575
C14 H14A 0.9312 .
C15 Cl1 0.86(3) 2_575
C15 C17 0.86(3) 16_665
C15 Cl2 1.16(3) 15_465
C15 C16 1.397(17) .
C15 C13 1.53(2) 15_465
C15 C12 1.81(3) 16_665
C15 C14 1.84(2) 15_465
C15 C12 1.96(2) 2_575
C15 H15A 0.9900 .
C16 C14 0.74(3) 15_465
C16 Cl2 1.04(3) 2_575
C16 Cl1 1.31(3) 16_665
C16 C17 1.405(16) .
C16 C12 1.61(3) 16_665
C16 C13 1.69(3) 15_465
C16 C17 1.84(2) 16_665
C16 C13 1.99(2) 2_575
C16 Cl1 2.18(3) 2_575
C16 H16A 0.9996 .
C17 Cl1 0.639(18) 16_665
C17 C14 0.67(2) 15_465
C17 Cl2 0.789(19) 2_575
C17 C15 0.86(3) 15_465
C17 C13 0.98(3) 2_575
C17 C12 1.18(2) 16_665
C17 C13 1.58(3) 15_465
C17 C16 1.84(2) 15_465
C17 C14 1.97(2) 2_575
C17 H17A 0.9659 .
